data_8106274
loop_
_publ_author_name
'Wu, Jichun'
'Luo, Guoyong'
'Liu, Yuchen'
'Yang, Wude'

_publ_section_title
;
 Crystal structure of
 2-isopropyl-8,8-dimethyl-5,6,7,8-tetrahydrophenanthrene-3,4-dione,
 C19H22O2
;
_journal_issue 4
_journal_name_full 'Zeitschrift f\"ur Kristallographie - New Crystal Structures'
_journal_page_first 723
_journal_page_last 724
_journal_paper_doi 10.1515/ncrs-2018-0056
_journal_volume 233
_journal_year 2018
_chemical_formula_moiety 'C19 H22 O2'
_chemical_formula_sum 'C19 H22 O2'
_chemical_formula_weight 282.36
_space_group_crystal_system triclinic
_space_group_IT_number 2
_space_group_name_Hall '-P 1'
_space_group_name_H-M_alt 'P -1'
_atom_sites_solution_hydrogens geom
_atom_sites_solution_primary dual
_cell_angle_alpha 73.284(3)
_cell_angle_beta 73.041(3)
_cell_angle_gamma 83.391(3)
_cell_formula_units_Z 2
_cell_length_a 8.4768(13)
_cell_length_b 8.7667(14)
_cell_length_c 11.1282(17)
_cell_measurement_reflns_used 1874
_cell_measurement_temperature 173
_cell_measurement_theta_max 27.36
_cell_measurement_theta_min 2.51
_cell_volume 757.1(2)
_computing_cell_refinement 'SAINT v8.34A (Bruker, 2013)'
_computing_data_reduction 'SAINT v8.34A (Bruker, 2013)'
_computing_molecular_graphics 'Olex2 (Dolomanov et al., 2009)'
_computing_publication_material 'Olex2 (Dolomanov et al., 2009)'
_computing_structure_refinement 'ShelXL (Sheldrick, 2015)'
_computing_structure_solution 'ShelXT (Sheldrick, 2015)'
_diffrn_ambient_temperature 173
_diffrn_measured_fraction_theta_full 0.987
_diffrn_measured_fraction_theta_max 0.977
_diffrn_measurement_device_type 'Bruker APEX-II CCD'
_diffrn_measurement_method '\f and \w scans'
_diffrn_radiation_type MoK\a
_diffrn_radiation_wavelength 0.71073
_diffrn_reflns_av_R_equivalents 0.0260
_diffrn_reflns_av_unetI/netI 0.0430
_diffrn_reflns_Laue_measured_fraction_full 0.987
_diffrn_reflns_Laue_measured_fraction_max 0.977
_diffrn_reflns_limit_h_max 10
_diffrn_reflns_limit_h_min -10
_diffrn_reflns_limit_k_max 11
_diffrn_reflns_limit_k_min -10
_diffrn_reflns_limit_l_max 14
_diffrn_reflns_limit_l_min -14
_diffrn_reflns_number 6823
_diffrn_reflns_point_group_measured_fraction_full 0.987
_diffrn_reflns_point_group_measured_fraction_max 0.977
_diffrn_reflns_theta_full 25.242
_diffrn_reflns_theta_max 27.436
_diffrn_reflns_theta_min 1.986
_diffrn_standards_number 0
_exptl_absorpt_coefficient_mu 0.079
_exptl_absorpt_correction_T_max 0.7456
_exptl_absorpt_correction_T_min 0.6746
_exptl_absorpt_correction_type multi-scan
_exptl_absorpt_process_details
'SADABS-2014/5 (Bruker,2014/5) was used for absorption correction. wR2(int) was 0.0737 before and 0.0418 after correction. The Ratio of minimum to maximum transmission is 0.9048. The \l/2 correction factor is 0.00150.'
_exptl_crystal_colour red
_exptl_crystal_colour_primary red
_exptl_crystal_density_diffrn 1.239
_exptl_crystal_description block
_exptl_crystal_F_000 304
_exptl_crystal_size_max 0.28
_exptl_crystal_size_mid 0.15
_exptl_crystal_size_min 0.12
_refine_diff_density_max 0.234
_refine_diff_density_min -0.228
_refine_diff_density_rms 0.060
_refine_ls_extinction_coef .
_refine_ls_extinction_method none
_refine_ls_goodness_of_fit_ref 1.036
_refine_ls_hydrogen_treatment constr
_refine_ls_matrix_type full
_refine_ls_number_parameters 194
_refine_ls_number_reflns 3375
_refine_ls_number_restraints 0
_refine_ls_restrained_S_all 1.036
_refine_ls_R_factor_all 0.0661
_refine_ls_R_factor_gt 0.0509
_refine_ls_shift/su_max 0.000
_refine_ls_shift/su_mean 0.000
_refine_ls_structure_factor_coef Fsqd
_refine_ls_weighting_details 'w=1/[\s^2^(Fo^2^)+(0.0950P)^2^+0.0710P] where P=(Fo^2^+2Fc^2^)/3'
_refine_ls_weighting_scheme calc
_refine_ls_wR_factor_gt 0.1457
_refine_ls_wR_factor_ref 0.1613
_reflns_Friedel_coverage 0.000
_reflns_Friedel_fraction_full .
_reflns_Friedel_fraction_max .
_reflns_number_gt 2602
_reflns_number_total 3375
_reflns_threshold_expression 'I > 2\s(I)'
_cod_data_source_file suppl_ncrs-2018-0056_suppl.cif
_cod_data_source_block mo_ds-1_0m
_cod_database_code 8106274
_shelx_space_group_comment
;
The symmetry employed for this shelxl refinement is uniquely defined
by the following loop, which should always be used as a source of
symmetry information in preference to the above space-group names.
They are only intended as comments.
;
_shelx_estimated_absorpt_t_max 0.991
_shelx_estimated_absorpt_t_min 0.978
_olex2_refinement_description
;
1. Fixed Uiso
 At 1.2 times of:
  All C(H) groups, All C(H,H) groups
 At 1.5 times of:
  All C(H,H,H) groups
2.a Ternary CH refined with riding coordinates:
 C3(H3)
2.b Secondary CH2 refined with riding coordinates:
 C9(H9A,H9B), C11(H11A,H11B), C10(H10A,H10B)
2.c Aromatic/amide H refined with riding coordinates:
 C15(H15), C14(H14), C17(H17)
2.d Idealised Me refined as rotating group:
 C19(H19A,H19B,H19C), C18(H18A,H18B,H18C), C2(H2A,H2B,H2C), C1(H1A,H1B,H1C)
;
_olex2_submission_special_instructions 'No special instructions were received'
_publcif_info_exptl_table_max_cols 4
_publcif_info_exptl_table_use_headnotes n
_publcif_funding_html
;
;

loop_
_space_group_symop_operation_xyz
'x, y, z'
'-x, -y, -z'

loop_
_atom_site_label
_atom_site_type_symbol
_atom_site_fract_x
_atom_site_fract_y
_atom_site_fract_z
_atom_site_U_iso_or_equiv
_atom_site_adp_type
_atom_site_occupancy
_atom_site_site_symmetry_order
_atom_site_calc_flag
_atom_site_refinement_flags_posn
_atom_site_refinement_flags_adp
_atom_site_refinement_flags_occupancy
_atom_site_disorder_assembly
_atom_site_disorder_group
O1 O 0.30948(13) 0.73393(15) 0.47317(10) 0.0376(3) Uani 1 1 d . . . . .
O2 O 0.14851(13) 0.55172(15) 0.70394(11) 0.0397(3) Uani 1 1 d . . . . .
C7 C 0.56758(16) 0.69696(16) 0.52616(13) 0.0217(3) Uani 1 1 d . . . . .
C13 C 0.83066(17) 0.81382(17) 0.39365(13) 0.0227(3) Uani 1 1 d . . . . .
C16 C 0.64464(17) 0.60061(18) 0.61968(13) 0.0242(3) Uani 1 1 d . . . . .
C6 C 0.39014(17) 0.67365(18) 0.55062(14) 0.0250(3) Uani 1 1 d . . . . .
C8 C 0.65885(17) 0.80981(17) 0.41519(13) 0.0226(3) Uani 1 1 d . . . . .
C12 C 0.94270(17) 0.92365(18) 0.27337(13) 0.0260(3) Uani 1 1 d . . . . .
C5 C 0.29631(18) 0.56208(18) 0.68358(14) 0.0267(3) Uani 1 1 d . . . . .
C4 C 0.38823(18) 0.47634(18) 0.77718(14) 0.0265(3) Uani 1 1 d . . . . .
C15 C 0.81322(17) 0.61140(18) 0.59875(14) 0.0269(3) Uani 1 1 d . . . . .
H15 H 0.8664 0.5479 0.6615 0.032 Uiso 1 1 calc R . . . .
C14 C 0.90398(17) 0.71458(18) 0.48655(14) 0.0269(3) Uani 1 1 d . . . . .
H14 H 1.0197 0.7178 0.4725 0.032 Uiso 1 1 calc R . . . .
C17 C 0.55210(18) 0.49403(18) 0.74037(14) 0.0270(3) Uani 1 1 d . . . . .
H17 H 0.6130 0.4317 0.7980 0.032 Uiso 1 1 calc R . . . .
C9 C 0.57145(19) 0.92722(19) 0.32407(15) 0.0304(4) Uani 1 1 d . . . . .
H9A H 0.4697 0.9696 0.3765 0.036 Uiso 1 1 calc R . . . .
H9B H 0.5386 0.8706 0.2704 0.036 Uiso 1 1 calc R . . . .
C11 C 0.8482(2) 1.0055(2) 0.17194(14) 0.0333(4) Uani 1 1 d . . . . .
H11A H 0.9117 1.0961 0.1077 0.040 Uiso 1 1 calc R . . . .
H11B H 0.8375 0.9289 0.1247 0.040 Uiso 1 1 calc R . . . .
C3 C 0.29180(19) 0.3811(2) 0.90977(15) 0.0339(4) Uani 1 1 d . . . . .
H3 H 0.2007 0.3295 0.8972 0.041 Uiso 1 1 calc R . . . .
C19 C 1.0892(2) 0.8271(2) 0.20936(15) 0.0356(4) Uani 1 1 d . . . . .
H19A H 1.1585 0.7838 0.2689 0.053 Uiso 1 1 calc GR . . . .
H19B H 1.1544 0.8964 0.1283 0.053 Uiso 1 1 calc GR . . . .
H19C H 1.0482 0.7393 0.1900 0.053 Uiso 1 1 calc GR . . . .
C10 C 0.6779(2) 1.06561(19) 0.23444(16) 0.0354(4) Uani 1 1 d . . . . .
H10A H 0.6249 1.1261 0.1657 0.042 Uiso 1 1 calc R . . . .
H10B H 0.6877 1.1385 0.2851 0.042 Uiso 1 1 calc R . . . .
C18 C 1.0100(2) 1.04913(19) 0.31599(15) 0.0348(4) Uani 1 1 d . . . . .
H18A H 0.9177 1.1111 0.3580 0.052 Uiso 1 1 calc GR . . . .
H18B H 1.0810 1.1205 0.2394 0.052 Uiso 1 1 calc GR . . . .
H18C H 1.0741 0.9958 0.3777 0.052 Uiso 1 1 calc GR . . . .
C2 C 0.3939(2) 0.2505(3) 0.97888(18) 0.0504(5) Uani 1 1 d . . . . .
H2A H 0.4514 0.1844 0.9206 0.076 Uiso 1 1 calc GR . . . .
H2B H 0.3212 0.1842 1.0577 0.076 Uiso 1 1 calc GR . . . .
H2C H 0.4749 0.2986 1.0030 0.076 Uiso 1 1 calc GR . . . .
C1 C 0.2128(2) 0.4964(2) 0.99302(18) 0.0528(5) Uani 1 1 d . . . . .
H1A H 0.2996 0.5484 1.0073 0.079 Uiso 1 1 calc GR . . . .
H1B H 0.1436 0.4373 1.0772 0.079 Uiso 1 1 calc GR . . . .
H1C H 0.1447 0.5774 0.9478 0.079 Uiso 1 1 calc GR . . . .

loop_
_atom_site_aniso_label
_atom_site_aniso_U_11
_atom_site_aniso_U_22
_atom_site_aniso_U_33
_atom_site_aniso_U_23
_atom_site_aniso_U_13
_atom_site_aniso_U_12
O1 0.0234(6) 0.0532(8) 0.0353(6) -0.0038(5) -0.0148(5) -0.0009(5)
O2 0.0182(5) 0.0483(8) 0.0479(7) -0.0048(6) -0.0075(5) -0.0069(5)
C7 0.0172(7) 0.0247(7) 0.0239(6) -0.0067(6) -0.0068(5) 0.0002(5)
C13 0.0217(7) 0.0239(7) 0.0218(6) -0.0056(6) -0.0051(5) -0.0014(6)
C16 0.0197(7) 0.0271(8) 0.0240(7) -0.0044(6) -0.0056(5) -0.0005(6)
C6 0.0193(7) 0.0292(8) 0.0284(7) -0.0101(6) -0.0077(6) 0.0008(6)
C8 0.0223(7) 0.0239(7) 0.0220(6) -0.0066(6) -0.0072(5) 0.0012(6)
C12 0.0244(7) 0.0273(8) 0.0226(7) -0.0035(6) -0.0031(5) -0.0029(6)
C5 0.0188(7) 0.0285(8) 0.0338(8) -0.0107(6) -0.0059(6) -0.0016(6)
C4 0.0226(7) 0.0293(8) 0.0261(7) -0.0057(6) -0.0045(6) -0.0051(6)
C15 0.0194(7) 0.0319(8) 0.0262(7) -0.0005(6) -0.0090(5) 0.0005(6)
C14 0.0163(6) 0.0329(8) 0.0291(7) -0.0029(6) -0.0068(5) -0.0033(6)
C17 0.0216(7) 0.0316(8) 0.0247(7) -0.0014(6) -0.0070(5) -0.0026(6)
C9 0.0268(8) 0.0327(9) 0.0296(7) -0.0025(6) -0.0117(6) 0.0026(6)
C11 0.0379(9) 0.0327(9) 0.0242(7) 0.0004(6) -0.0079(6) -0.0031(7)
C3 0.0264(8) 0.0415(10) 0.0300(8) -0.0030(7) -0.0032(6) -0.0145(7)
C19 0.0306(8) 0.0393(9) 0.0288(8) -0.0068(7) 0.0012(6) 0.0012(7)
C10 0.0380(9) 0.0292(9) 0.0341(8) 0.0022(7) -0.0143(7) 0.0020(7)
C18 0.0352(9) 0.0336(9) 0.0324(8) -0.0051(7) -0.0037(7) -0.0122(7)
C2 0.0405(10) 0.0597(13) 0.0378(9) 0.0116(9) -0.0093(8) -0.0169(9)
C1 0.0480(11) 0.0664(14) 0.0378(9) -0.0181(9) 0.0083(8) -0.0195(10)

loop_
_atom_type_symbol
_atom_type_description
_atom_type_scat_dispersion_real
_atom_type_scat_dispersion_imag
_atom_type_scat_source
C C 0.0033 0.0016 'International Tables Vol C Tables 4.2.6.8 and 6.1.1.4'
H H 0.0000 0.0000 'International Tables Vol C Tables 4.2.6.8 and 6.1.1.4'
O O 0.0106 0.0060 'International Tables Vol C Tables 4.2.6.8 and 6.1.1.4'

loop_
_geom_angle_atom_site_label_1
_geom_angle_atom_site_label_2
_geom_angle_atom_site_label_3
_geom_angle
_geom_angle_site_symmetry_1
_geom_angle_site_symmetry_3
C16 C7 C6 116.48(12) . .
C16 C7 C8 120.63(12) . .
C8 C7 C6 122.88(12) . .
C8 C13 C12 123.41(12) . .
C14 C13 C8 118.91(13) . .
C14 C13 C12 117.67(12) . .
C7 C16 C17 122.12(13) . .
C15 C16 C7 119.15(13) . .
C15 C16 C17 118.70(13) . .
O1 C6 C7 124.75(13) . .
O1 C6 C5 116.41(13) . .
C7 C6 C5 118.83(12) . .
C7 C8 C9 120.35(12) . .
C13 C8 C7 118.91(12) . .
C13 C8 C9 120.71(13) . .
C13 C12 C11 110.94(12) . .
C13 C12 C19 110.13(12) . .
C13 C12 C18 108.98(11) . .
C11 C12 C18 110.20(13) . .
C19 C12 C11 108.09(12) . .
C19 C12 C18 108.46(13) . .
O2 C5 C6 117.42(13) . .
O2 C5 C4 123.28(14) . .
C4 C5 C6 119.30(12) . .
C5 C4 C3 118.04(13) . .
C17 C4 C5 117.13(13) . .
C17 C4 C3 124.77(14) . .
C16 C15 H15 119.9 . .
C14 C15 C16 120.12(13) . .
C14 C15 H15 119.9 . .
C13 C14 H14 119.0 . .
C15 C14 C13 122.04(13) . .
C15 C14 H14 119.0 . .
C16 C17 H17 117.2 . .
C4 C17 C16 125.64(14) . .
C4 C17 H17 117.2 . .
C8 C9 H9A 109.0 . .
C8 C9 H9B 109.0 . .
C8 C9 C10 112.83(13) . .
H9A C9 H9B 107.8 . .
C10 C9 H9A 109.0 . .
C10 C9 H9B 109.0 . .
C12 C11 H11A 109.2 . .
C12 C11 H11B 109.2 . .
H11A C11 H11B 107.9 . .
C10 C11 C12 111.87(12) . .
C10 C11 H11A 109.2 . .
C10 C11 H11B 109.2 . .
C4 C3 H3 107.8 . .
C4 C3 C2 113.80(14) . .
C4 C3 C1 108.53(14) . .
C2 C3 H3 107.8 . .
C2 C3 C1 110.99(15) . .
C1 C3 H3 107.8 . .
C12 C19 H19A 109.5 . .
C12 C19 H19B 109.5 . .
C12 C19 H19C 109.5 . .
H19A C19 H19B 109.5 . .
H19A C19 H19C 109.5 . .
H19B C19 H19C 109.5 . .
C9 C10 H10A 109.5 . .
C9 C10 H10B 109.5 . .
C11 C10 C9 110.56(13) . .
C11 C10 H10A 109.5 . .
C11 C10 H10B 109.5 . .
H10A C10 H10B 108.1 . .
C12 C18 H18A 109.5 . .
C12 C18 H18B 109.5 . .
C12 C18 H18C 109.5 . .
H18A C18 H18B 109.5 . .
H18A C18 H18C 109.5 . .
H18B C18 H18C 109.5 . .
C3 C2 H2A 109.5 . .
C3 C2 H2B 109.5 . .
C3 C2 H2C 109.5 . .
H2A C2 H2B 109.5 . .
H2A C2 H2C 109.5 . .
H2B C2 H2C 109.5 . .
C3 C1 H1A 109.5 . .
C3 C1 H1B 109.5 . .
C3 C1 H1C 109.5 . .
H1A C1 H1B 109.5 . .
H1A C1 H1C 109.5 . .
H1B C1 H1C 109.5 . .

loop_
_geom_bond_atom_site_label_1
_geom_bond_atom_site_label_2
_geom_bond_distance
_geom_bond_site_symmetry_2
O1 C6 1.2200(17) .
O2 C5 1.2157(18) .
C7 C16 1.4097(19) .
C7 C6 1.4758(19) .
C7 C8 1.4206(19) .
C13 C8 1.4082(19) .
C13 C12 1.5323(19) .
C13 C14 1.395(2) .
C16 C15 1.389(2) .
C16 C17 1.458(2) .
C6 C5 1.562(2) .
C8 C9 1.5162(19) .
C12 C11 1.536(2) .
C12 C19 1.535(2) .
C12 C18 1.537(2) .
C5 C4 1.465(2) .
C4 C17 1.343(2) .
C4 C3 1.512(2) .
C15 H15 0.9500 .
C15 C14 1.385(2) .
C14 H14 0.9500 .
C17 H17 0.9500 .
C9 H9A 0.9900 .
C9 H9B 0.9900 .
C9 C10 1.520(2) .
C11 H11A 0.9900 .
C11 H11B 0.9900 .
C11 C10 1.515(2) .
C3 H3 1.0000 .
C3 C2 1.518(2) .
C3 C1 1.533(2) .
C19 H19A 0.9800 .
C19 H19B 0.9800 .
C19 H19C 0.9800 .
C10 H10A 0.9900 .
C10 H10B 0.9900 .
C18 H18A 0.9800 .
C18 H18B 0.9800 .
C18 H18C 0.9800 .
C2 H2A 0.9800 .
C2 H2B 0.9800 .
C2 H2C 0.9800 .
C1 H1A 0.9800 .
C1 H1B 0.9800 .
C1 H1C 0.9800 .

loop_
_publcif_info_datablock.id
_publcif_info_datablock.publ_exptl
_publcif_info_datablock.publ_geom
_publcif_info_datablock.structure
{30847ee1-a9bd-4d67-a0a3-14a6debed116} y y y

loop_
_publcif_info_exptl_table_extra_item
sin_theta_over_lambda_max

loop_
_publcif_info_tables.block_id
_publcif_info_tables.reference_item
{30847ee1-a9bd-4d67-a0a3-14a6debed116} '_publcif_info_datablock.publ_exptl'

loop_
_publcif_info_cif.paper_type
CB
